data_4322374
loop_
_publ_author_name
'Dieter Sellmann'
'J\"urgen Utz'
'Frank W. Heinemann'

_publ_contact_author
;
        Prof. Dr. D. Sellmann
        Institut f\"ur Anorganische Chemie II
        Universit\"at Erlangen-N\"urnberg
        Egerlandstr. 1
        D-91058 Erlangen
        Bundesrepublik Deutschland
;
_publ_contact_author_email SELLMANN@ANORGANIK.CHEMIE.UNI-ERLANGEN.DE
_publ_contact_author_fax '049 9131 852-7367'
_publ_contact_author_phone '049 9131 852-7360'
_publ_section_title
;
 Transition Metal Complexes with Sulfur Ligands. 136.1 Enforced Trans
 Coordination of Thiolate Donors in Electron Rich Iron, Ruthenium, and
 Nickel [M(L)(pyN~2~H~2~S~2~)] and [M(L)(pyS~4~)] Complexes (L = CO,
 PPh~3~, DMSO) (pyN2H2S22-=
 2,6-Bis(2-mercaptophenylamino)dimethylpyridine(2-); pyS4^2-^ =
 2,6-Bis(2-mercaptophenylthio)dimethylpyridine(2-))
;
_journal_name_full 'Inorganic Chemistry'
_journal_page_first 5314
_journal_page_last 5322
_journal_paper_doi 10.1021/ic990169h
_journal_volume 38
_journal_year 1999
_chemical_formula_sum 'C40 H40 Cl2 I2 N3 P Ru S2'
_chemical_formula_weight 1083.61
_chemical_name_systematic
;
 ?
;
_space_group_IT_number 14
_symmetry_cell_setting monoclinic
_symmetry_space_group_name_Hall '-P 2yn'
_symmetry_space_group_name_H-M 'P 1 21/n 1'
_atom_sites_solution_hydrogens geom
_atom_sites_solution_primary direct
_atom_sites_solution_secondary difmap
_audit_creation_method SHELXL
_cell_angle_alpha 90.00
_cell_angle_beta 92.850(10)
_cell_angle_gamma 90.00
_cell_formula_units_Z 4
_cell_length_a 10.5950(10)
_cell_length_b 23.426(2)
_cell_length_c 16.846(2)
_cell_measurement_reflns_used 39
_cell_measurement_temperature 293(2)
_cell_measurement_theta_max 12.5
_cell_measurement_theta_min 4.9
_cell_volume 4176.0(7)
_computing_cell_refinement 'XSCAnS 2.10b (Siemens An. X-Ray Instr., 1994)'
_computing_data_collection 'XSCAnS 2.10b (Siemens An. X-Ray Instr. 1994)'
_computing_data_reduction 'XSCAnS 2.10b (Siemens An. X-Ray Instr., 1994)'
_computing_molecular_graphics 'SHELXTL 5.03 (Siemens An. X-Ray Instr., 1995)'
_computing_publication_material 'SHELXTL 5.03 (Siemens An. X-Ray Instr., 1995)'
_computing_structure_refinement 'SHELXTL 5.03 (Siemens An. X-Ray Instr., 1995)'
_computing_structure_solution 'SHELXTL 5.03 (Siemens An. X-Ray Instr., 1995)'
_diffrn_ambient_temperature 293(2)
_diffrn_measurement_device 'Siemens P4'
_diffrn_measurement_method 'profile data from \w-scans'
_diffrn_radiation_monochromator graphite
_diffrn_radiation_source 'fine-focus sealed tube'
_diffrn_radiation_type MoK\a
_diffrn_radiation_wavelength 0.71073
_diffrn_reflns_av_R_equivalents 0.0327
_diffrn_reflns_av_sigmaI/netI 0.0845
_diffrn_reflns_limit_h_max 13
_diffrn_reflns_limit_h_min -1
_diffrn_reflns_limit_k_max 30
_diffrn_reflns_limit_k_min -1
_diffrn_reflns_limit_l_max 21
_diffrn_reflns_limit_l_min -21
_diffrn_reflns_number 11229
_diffrn_reflns_theta_max 27.23
_diffrn_reflns_theta_min 1.74
_diffrn_standards_decay_% 7.14
_diffrn_standards_interval_count 100
_diffrn_standards_number 3
_exptl_absorpt_coefficient_mu 2.153
_exptl_crystal_colour yellow-green
_exptl_crystal_density_diffrn 1.724
_exptl_crystal_description block
_exptl_crystal_F_000 2128
_exptl_crystal_size_max 0.50
_exptl_crystal_size_mid 0.40
_exptl_crystal_size_min 0.30
_refine_diff_density_max 1.426
_refine_diff_density_min -1.063
_refine_diff_density_rms 0.116
_refine_ls_extinction_method none
_refine_ls_goodness_of_fit_all 0.866
_refine_ls_goodness_of_fit_obs 0.999
_refine_ls_matrix_type full
_refine_ls_number_parameters 462
_refine_ls_number_reflns 9207
_refine_ls_number_restraints 0
_refine_ls_restrained_S_all 0.866
_refine_ls_restrained_S_obs 0.999
_refine_ls_R_factor_all 0.0847
_refine_ls_R_factor_obs 0.0445
_refine_ls_shift/esd_max -0.173
_refine_ls_shift/esd_mean 0.005
_refine_ls_structure_factor_coef Fsqd
_refine_ls_weighting_details 'w=1/[\s^2^(Fo^2^)+(0.0601P)^2^+0.0000P] where P=(Fo^2^+2Fc^2^)/3'
_refine_ls_weighting_scheme calc
_refine_ls_wR_factor_all 0.1199
_refine_ls_wR_factor_obs 0.1038
_reflns_number_observed 5360
_reflns_number_total 9207
_reflns_observed_criterion >2sigma(I)
_cod_data_source_file ic990169h_6.cif
_cod_data_source_block ju9702
_cod_depositor_comments
;
The following automatic conversions were performed:

'_refine_ls_weighting_scheme' value 'calc
w=1/[\s^2^(Fo^2^)+(0.0601P)^2^+0.0000P] where P=(Fo^2^+2Fc^2^)/3' was
changed to 'calc'. New tag '_refine_ls_weighting_details' was
created. The value of the new tag was set to
'w=1/[\s^2^(Fo^2^)+(0.0601P)^2^+0.0000P] where P=(Fo^2^+2Fc^2^)/3'.

Automatic conversion script
Id: cif_fix_values 3143 2015-03-26 13:38:13Z robertas 
;
_cod_database_code 4322374

loop_
_symmetry_equiv_pos_as_xyz
'x, y, z'
'-x+1/2, y+1/2, -z+1/2'
'-x, -y, -z'
'x-1/2, -y-1/2, z-1/2'

loop_
_atom_site_aniso_label
_atom_site_aniso_U_11
_atom_site_aniso_U_22
_atom_site_aniso_U_33
_atom_site_aniso_U_23
_atom_site_aniso_U_13
_atom_site_aniso_U_12
Ru1 0.0327(2) 0.0320(2) 0.0275(2) -0.0019(2) -0.0055(2) 0.0032(2)
I1 0.0528(3) 0.0615(3) 0.0566(3) -0.0062(2) -0.0157(2) 0.0084(2)
I2 0.0523(3) 0.0748(3) 0.0679(3) -0.0102(2) 0.0005(2) -0.0141(2)
S1 0.0355(8) 0.0421(8) 0.0436(8) -0.0108(6) -0.0048(6) 0.0017(6)
S2 0.0375(9) 0.0431(9) 0.126(2) -0.0022(10) -0.0037(10) 0.0027(8)
P1 0.0393(8) 0.0325(8) 0.0285(6) -0.0028(5) -0.0067(6) 0.0020(6)
N1 0.041(3) 0.031(2) 0.033(2) -0.004(2) -0.008(2) 0.002(2)
N2 0.038(3) 0.043(3) 0.037(2) 0.004(2) -0.003(2) 0.008(2)
N3 0.034(2) 0.044(3) 0.034(2) -0.001(2) -0.002(2) 0.007(2)
C1 0.055(4) 0.083(5) 0.066(4) -0.001(4) -0.033(4) -0.001(4)
C2 0.117(9) 0.122(9) 0.130(9) -0.004(7) 0.018(7) -0.028(7)
C10 0.045(3) 0.045(3) 0.040(3) -0.013(3) -0.003(3) -0.009(3)
C11 0.058(4) 0.063(5) 0.058(4) -0.010(3) -0.002(3) -0.015(4)
C12 0.079(5) 0.057(5) 0.075(5) -0.011(4) 0.003(4) -0.035(4)
C13 0.093(6) 0.044(4) 0.076(5) 0.000(4) -0.008(4) -0.023(4)
C14 0.068(4) 0.042(4) 0.053(4) -0.001(3) -0.004(3) -0.005(3)
C15 0.046(3) 0.035(3) 0.039(3) -0.010(3) -0.009(2) 0.000(3)
C16 0.056(4) 0.048(3) 0.033(3) -0.009(3) -0.005(3) 0.013(3)
C20 0.049(4) 0.038(3) 0.072(4) -0.002(3) -0.002(3) -0.005(3)
C21 0.053(4) 0.054(4) 0.090(5) 0.000(4) -0.003(4) -0.013(4)
C22 0.081(6) 0.061(5) 0.087(6) -0.004(4) -0.005(5) -0.029(5)
C23 0.096(6) 0.043(4) 0.074(5) 0.004(4) -0.004(5) -0.013(4)
C24 0.068(5) 0.041(4) 0.061(4) 0.004(3) 0.001(3) 0.005(3)
C25 0.051(4) 0.032(3) 0.042(3) -0.001(2) 0.003(3) -0.001(3)
C26 0.053(4) 0.048(4) 0.040(3) 0.005(3) -0.012(3) 0.005(3)
C31 0.035(3) 0.054(4) 0.032(3) -0.006(3) -0.002(2) 0.006(3)
C32 0.062(4) 0.069(5) 0.041(3) -0.005(3) -0.003(3) 0.014(4)
C33 0.091(6) 0.101(6) 0.030(3) -0.001(4) -0.001(3) 0.026(5)
C34 0.068(5) 0.073(5) 0.038(3) 0.009(3) -0.005(3) 0.018(4)
C35 0.043(3) 0.055(4) 0.033(3) 0.007(3) -0.002(2) 0.006(3)
C40 0.052(3) 0.029(3) 0.032(3) -0.003(2) -0.010(2) -0.003(3)
C41 0.064(4) 0.032(3) 0.039(3) -0.001(2) -0.013(3) 0.005(3)
C42 0.093(6) 0.045(4) 0.059(4) -0.003(3) -0.026(4) 0.013(4)
C43 0.127(8) 0.044(4) 0.070(5) 0.010(4) -0.005(5) -0.005(5)
C44 0.084(6) 0.060(5) 0.092(6) 0.004(4) 0.006(5) -0.018(5)
C45 0.063(4) 0.042(4) 0.055(4) -0.004(3) 0.000(3) -0.006(3)
C50 0.039(3) 0.041(3) 0.038(3) -0.011(2) -0.009(2) 0.005(3)
C51 0.076(5) 0.041(4) 0.048(3) -0.007(3) -0.012(3) -0.009(3)
C52 0.079(5) 0.055(4) 0.076(5) -0.022(4) 0.006(4) -0.028(4)
C53 0.051(4) 0.080(6) 0.096(6) -0.039(5) -0.021(4) -0.002(4)
C54 0.072(5) 0.078(6) 0.074(5) -0.023(4) -0.043(4) 0.015(4)
C55 0.073(5) 0.049(4) 0.061(4) -0.008(3) -0.035(4) 0.005(4)
C60 0.042(3) 0.036(3) 0.029(3) -0.005(2) 0.000(2) 0.000(2)
C61 0.049(3) 0.044(3) 0.039(3) -0.006(3) -0.001(3) 0.004(3)
C62 0.059(4) 0.053(4) 0.066(4) -0.006(3) 0.003(3) 0.012(3)
C63 0.065(5) 0.048(4) 0.065(4) -0.014(3) 0.026(4) -0.002(3)
C64 0.063(4) 0.048(4) 0.040(3) -0.012(3) 0.016(3) -0.009(3)
C65 0.053(4) 0.045(3) 0.037(3) -0.001(3) -0.002(3) -0.006(3)
C3 0.150(9) 0.061(5) 0.078(6) 0.008(4) 0.001(6) -0.016(6)
Cl31 0.138(3) 0.225(4) 0.132(3) 0.052(3) 0.028(2) 0.043(3)
Cl32 0.148(3) 0.0712(15) 0.126(2) 0.0011(14) 0.007(2) 0.007(2)

loop_
_atom_site_label
_atom_site_type_symbol
_atom_site_fract_x
_atom_site_fract_y
_atom_site_fract_z
_atom_site_U_iso_or_equiv
_atom_site_thermal_displace_type
_atom_site_occupancy
_atom_site_calc_flag
_atom_site_refinement_flags
_atom_site_disorder_group
Ru1 Ru 0.90433(4) 0.81383(2) -0.19831(2) 0.03094(11) Uani 1 d . .
I1 I 0.25125(4) 0.66399(2) 0.83118(3) 0.05760(14) Uani 1 d . .
I2 I 0.06458(4) 0.53092(2) 0.24976(3) 0.0651(2) Uani 1 d . .
S1 S 0.69178(13) 0.78654(6) -0.19203(8) 0.0406(3) Uani 1 d . .
S2 S 1.1170(2) 0.83843(8) -0.19768(14) 0.0693(5) Uani 1 d . .
P1 P 0.90216(13) 0.82526(6) -0.05837(8) 0.0337(3) Uani 1 d . .
N1 N 0.9367(4) 0.7237(2) -0.2013(2) 0.0350(10) Uani 1 d . .
H1 H 1.0012(4) 0.7156(2) -0.1654(2) 0.053 Uiso 1 calc R .
N2 N 0.8752(4) 0.8993(2) -0.2410(2) 0.0396(11) Uani 1 d . .
H2 H 0.8099(4) 0.9147(2) -0.2152(2) 0.059 Uiso 1 calc R .
N3 N 0.9057(4) 0.8005(2) -0.3178(2) 0.0370(11) Uani 1 d . .
C1 C 0.6032(6) 0.7902(3) -0.2861(4) 0.069(2) Uani 1 d . .
H1A H 0.5797(40) 0.8290(4) -0.2971(14) 0.104 Uiso 1 calc R .
H1B H 0.5284(24) 0.7672(17) -0.2838(10) 0.104 Uiso 1 calc R .
H1C H 0.6542(17) 0.7762(20) -0.3274(6) 0.104 Uiso 1 calc R .
C2 C 1.2033(10) 0.8184(4) -0.2739(6) 0.122(4) Uani 1 d . .
H2A H 1.2222(64) 0.7784(9) -0.2696(26) 0.184 Uiso 1 calc R .
H2B H 1.2807(35) 0.8398(25) -0.2726(28) 0.184 Uiso 1 calc R .
H2C H 1.1564(32) 0.8256(31) -0.3232(6) 0.184 Uiso 1 calc R .
C10 C 0.7103(6) 0.7121(3) -0.1802(3) 0.0436(14) Uani 1 d . .
C11 C 0.6060(7) 0.6787(3) -0.1653(4) 0.060(2) Uani 1 d . .
H11 H 0.5257(7) 0.6947(3) -0.1665(4) 0.090 Uiso 1 calc R .
C12 C 0.6227(8) 0.6218(3) -0.1487(4) 0.070(2) Uani 1 d . .
H12 H 0.5534(8) 0.5993(3) -0.1375(4) 0.105 Uiso 1 calc R .
C13 C 0.7407(8) 0.5979(3) -0.1485(4) 0.072(2) Uani 1 d . .
H13 H 0.7512(8) 0.5593(3) -0.1371(4) 0.107 Uiso 1 calc R .
C14 C 0.8433(7) 0.6306(3) -0.1652(4) 0.055(2) Uani 1 d . .
H14 H 0.9231(7) 0.6142(3) -0.1660(4) 0.082 Uiso 1 calc R .
C15 C 0.8276(5) 0.6891(2) -0.1809(3) 0.0401(13) Uani 1 d . .
C16 C 0.9798(6) 0.7080(3) -0.2829(3) 0.0461(15) Uani 1 d . .
H16A H 1.0713(6) 0.7062(3) -0.2810(3) 0.069 Uiso 1 calc R .
H16B H 0.9478(6) 0.6704(3) -0.2971(3) 0.069 Uiso 1 calc R .
C20 C 1.1038(6) 0.9130(3) -0.2144(4) 0.053(2) Uani 1 d . .
C21 C 1.2091(7) 0.9480(3) -0.2083(4) 0.066(2) Uani 1 d . .
H21 H 1.2894(7) 0.9322(3) -0.2008(4) 0.099 Uiso 1 calc R .
C22 C 1.1946(8) 1.0050(3) -0.2134(5) 0.077(2) Uani 1 d . .
H22 H 1.2654(8) 1.0285(3) -0.2101(5) 0.115 Uiso 1 calc R .
C23 C 1.0779(8) 1.0284(3) -0.2232(4) 0.071(2) Uani 1 d . .
H23 H 1.0690(8) 1.0679(3) -0.2243(4) 0.107 Uiso 1 calc R .
C24 C 0.9720(7) 0.9940(3) -0.2316(4) 0.057(2) Uani 1 d . .
H24 H 0.8923(7) 1.0103(3) -0.2394(4) 0.085 Uiso 1 calc R .
C25 C 0.9848(6) 0.9367(2) -0.2284(3) 0.0419(13) Uani 1 d . .
C26 C 0.8376(6) 0.8970(3) -0.3287(3) 0.0475(15) Uani 1 d . .
H26A H 0.7464(6) 0.9003(3) -0.3355(3) 0.071 Uiso 1 calc R .
H26B H 0.8745(6) 0.9293(3) -0.3549(3) 0.071 Uiso 1 calc R .
C31 C 0.9367(5) 0.7489(3) -0.3449(3) 0.0404(13) Uani 1 d . .
C32 C 0.9383(6) 0.7381(3) -0.4253(3) 0.057(2) Uani 1 d . .
H32 H 0.9579(6) 0.7020(3) -0.4440(3) 0.086 Uiso 1 calc R .
C33 C 0.9097(7) 0.7823(4) -0.4772(4) 0.074(2) Uani 1 d . .
H33 H 0.9087(7) 0.7760(4) -0.5317(4) 0.111 Uiso 1 calc R .
C34 C 0.8824(6) 0.8366(3) -0.4482(3) 0.060(2) Uani 1 d . .
H34 H 0.8672(6) 0.8672(3) -0.4825(3) 0.089 Uiso 1 calc R .
C35 C 0.8788(5) 0.8433(3) -0.3674(3) 0.0437(14) Uani 1 d . .
C40 C 0.9053(6) 0.7550(2) -0.0133(3) 0.0380(13) Uani 1 d . .
C41 C 1.0162(6) 0.7238(2) -0.0130(3) 0.0457(15) Uani 1 d . .
H41 H 1.0885(6) 0.7405(2) -0.0319(3) 0.069 Uiso 1 calc R .
C42 C 1.0216(8) 0.6684(3) 0.0146(4) 0.067(2) Uani 1 d . .
H42 H 1.0969(8) 0.6480(3) 0.0154(4) 0.100 Uiso 1 calc R .
C43 C 0.9116(10) 0.6436(3) 0.0415(5) 0.081(2) Uani 1 d . .
H43 H 0.9130(10) 0.6064(3) 0.0607(5) 0.121 Uiso 1 calc R .
C44 C 0.8041(9) 0.6737(3) 0.0393(5) 0.078(2) Uani 1 d . .
H44 H 0.7311(9) 0.6565(3) 0.0564(5) 0.118 Uiso 1 calc R .
C45 C 0.7973(7) 0.7298(3) 0.0126(4) 0.054(2) Uani 1 d . .
H45 H 0.7216(7) 0.7498(3) 0.0121(4) 0.080 Uiso 1 calc R .
C50 C 1.0282(5) 0.8644(2) -0.0046(3) 0.0397(13) Uani 1 d . .
C51 C 1.0521(6) 0.9198(3) -0.0271(4) 0.056(2) Uani 1 d . .
H51 H 1.0068(6) 0.9355(3) -0.0705(4) 0.083 Uiso 1 calc R .
C52 C 1.1425(7) 0.9523(3) 0.0139(4) 0.070(2) Uani 1 d . .
H52 H 1.1603(7) 0.9890(3) -0.0036(4) 0.105 Uiso 1 calc R .
C53 C 1.2054(7) 0.9309(4) 0.0796(5) 0.076(2) Uani 1 d . .
H53 H 1.2659(7) 0.9530(4) 0.1073(5) 0.115 Uiso 1 calc R .
C54 C 1.1802(7) 0.8780(4) 0.1046(4) 0.076(2) Uani 1 d . .
H54 H 1.2223(7) 0.8640(4) 0.1502(4) 0.114 Uiso 1 calc R .
C55 C 1.0923(7) 0.8439(3) 0.0635(4) 0.062(2) Uani 1 d . .
H55 H 1.0762(7) 0.8072(3) 0.0815(4) 0.094 Uiso 1 calc R .
C60 C 0.7678(5) 0.8602(2) -0.0129(3) 0.0357(12) Uani 1 d . .
C61 C 0.6800(5) 0.8914(2) -0.0577(3) 0.0440(14) Uani 1 d . .
H61 H 0.6851(5) 0.8928(2) -0.1126(3) 0.066 Uiso 1 calc R .
C62 C 0.5845(6) 0.9207(3) -0.0222(4) 0.059(2) Uani 1 d . .
H62 H 0.5269(6) 0.9419(3) -0.0535(4) 0.089 Uiso 1 calc R .
C63 C 0.5736(7) 0.9190(3) 0.0586(4) 0.059(2) Uani 1 d . .
H63 H 0.5088(7) 0.9386(3) 0.0821(4) 0.088 Uiso 1 calc R .
C64 C 0.6598(6) 0.8878(3) 0.1043(3) 0.050(2) Uani 1 d . .
H64 H 0.6531(6) 0.8862(3) 0.1591(3) 0.075 Uiso 1 calc R .
C65 C 0.7563(6) 0.8590(2) 0.0695(3) 0.0453(14) Uani 1 d . .
H65 H 0.8146(6) 0.8385(2) 0.1012(3) 0.068 Uiso 1 calc R .
C3 C 0.7666(10) 0.4900(4) 0.0839(5) 0.097(3) Uani 1 d . .
H3A H 0.7491(10) 0.4543(4) 0.1104(5) 0.145 Uiso 1 calc R .
H3B H 0.8267(10) 0.5113(4) 0.1176(5) 0.145 Uiso 1 calc R .
Cl31 Cl 0.6289(3) 0.5286(2) 0.0701(2) 0.1644(15) Uani 1 d . .
Cl32 Cl 0.8318(3) 0.47586(10) -0.0067(2) 0.1151(9) Uani 1 d . .

loop_
_atom_type_symbol
_atom_type_description
_atom_type_scat_dispersion_real
_atom_type_scat_dispersion_imag
_atom_type_scat_source
C C 0.0033 0.0016 'International Tables Vol C Tables 4.2.6.8 and 6.1.1.4'
H H 0.0000 0.0000 'International Tables Vol C Tables 4.2.6.8 and 6.1.1.4'
N N 0.0061 0.0033 'International Tables Vol C Tables 4.2.6.8 and 6.1.1.4'
P P 0.1023 0.0942 'International Tables Vol C Tables 4.2.6.8 and 6.1.1.4'
S S 0.1246 0.1234 'International Tables Vol C Tables 4.2.6.8 and 6.1.1.4'
Ru Ru -1.2594 0.8363 'International Tables Vol C Tables 4.2.6.8 and 6.1.1.4'
I I -0.4742 1.8119 'International Tables Vol C Tables 4.2.6.8 and 6.1.1.4'
Cl Cl 0.1484 0.1585 'International Tables Vol C Tables 4.2.6.8 and 6.1.1.4'

loop_
_geom_angle_atom_site_label_1
_geom_angle_atom_site_label_2
_geom_angle_atom_site_label_3
_geom_angle
_geom_angle_site_symmetry_1
_geom_angle_site_symmetry_3
_geom_angle_publ_flag
N3 Ru1 N1 79.4(2) . . ?
N3 Ru1 N2 79.6(2) . . ?
N1 Ru1 N2 159.0(2) . . ?
N3 Ru1 S2 89.32(14) . . ?
N1 Ru1 S2 95.06(13) . . ?
N2 Ru1 S2 83.88(13) . . ?
N3 Ru1 S1 93.25(13) . . ?
N1 Ru1 S1 83.55(12) . . ?
N2 Ru1 S1 98.45(13) . . ?
S2 Ru1 S1 176.80(7) . . ?
N3 Ru1 P1 177.66(13) . . ?
N1 Ru1 P1 98.29(11) . . ?
N2 Ru1 P1 102.67(12) . . ?
S2 Ru1 P1 91.42(7) . . ?
S1 Ru1 P1 85.94(5) . . ?
C10 S1 C1 101.3(3) . . ?
C10 S1 Ru1 99.9(2) . . ?
C1 S1 Ru1 114.0(2) . . ?
C2 S2 C20 101.2(4) . . ?
C2 S2 Ru1 119.4(4) . . ?
C20 S2 Ru1 100.0(2) . . ?
C40 P1 C50 104.5(2) . . ?
C40 P1 C60 103.1(3) . . ?
C50 P1 C60 97.6(2) . . ?
C40 P1 Ru1 108.2(2) . . ?
C50 P1 Ru1 120.5(2) . . ?
C60 P1 Ru1 120.6(2) . . ?
C15 N1 C16 110.9(4) . . ?
C15 N1 Ru1 114.2(3) . . ?
C16 N1 Ru1 108.4(3) . . ?
C25 N2 C26 109.4(4) . . ?
C25 N2 Ru1 114.3(3) . . ?
C26 N2 Ru1 108.8(3) . . ?
C35 N3 C31 121.0(5) . . ?
C35 N3 Ru1 119.6(4) . . ?
C31 N3 Ru1 119.3(4) . . ?
C15 C10 C11 121.1(6) . . ?
C15 C10 S1 119.2(4) . . ?
C11 C10 S1 119.5(5) . . ?
C12 C11 C10 119.3(7) . . ?
C13 C12 C11 120.4(7) . . ?
C12 C13 C14 120.3(7) . . ?
C13 C14 C15 119.8(7) . . ?
C10 C15 C14 119.1(6) . . ?
C10 C15 N1 121.1(5) . . ?
C14 C15 N1 119.7(5) . . ?
C31 C16 N1 112.9(4) . . ?
C21 C20 C25 120.0(6) . . ?
C21 C20 S2 120.9(5) . . ?
C25 C20 S2 119.0(5) . . ?
C22 C21 C20 119.6(7) . . ?
C21 C22 C23 120.6(7) . . ?
C22 C23 C24 120.6(7) . . ?
C25 C24 C23 119.7(7) . . ?
C24 C25 C20 119.5(6) . . ?
C24 C25 N2 120.9(6) . . ?
C20 C25 N2 119.6(5) . . ?
C35 C26 N2 112.9(4) . . ?
N3 C31 C32 121.1(5) . . ?
N3 C31 C16 114.7(5) . . ?
C32 C31 C16 124.0(5) . . ?
C33 C32 C31 118.1(6) . . ?
C32 C33 C34 120.3(6) . . ?
C35 C34 C33 117.8(6) . . ?
N3 C35 C34 121.5(6) . . ?
N3 C35 C26 114.8(5) . . ?
C34 C35 C26 123.6(5) . . ?
C45 C40 C41 119.4(5) . . ?
C45 C40 P1 121.6(5) . . ?
C41 C40 P1 118.6(5) . . ?
C42 C41 C40 121.3(7) . . ?
C41 C42 C43 118.6(7) . . ?
C44 C43 C42 119.6(7) . . ?
C43 C44 C45 122.5(8) . . ?
C40 C45 C44 118.6(7) . . ?
C51 C50 C55 117.7(5) . . ?
C51 C50 P1 118.5(4) . . ?
C55 C50 P1 123.5(5) . . ?
C50 C51 C52 120.9(6) . . ?
C53 C52 C51 120.2(7) . . ?
C54 C53 C52 119.9(7) . . ?
C53 C54 C55 121.1(7) . . ?
C54 C55 C50 120.0(7) . . ?
C61 C60 C65 117.6(5) . . ?
C61 C60 P1 121.6(4) . . ?
C65 C60 P1 120.7(4) . . ?
C60 C61 C62 121.0(5) . . ?
C63 C62 C61 120.9(6) . . ?
C62 C63 C64 119.0(6) . . ?
C63 C64 C65 120.5(6) . . ?
C64 C65 C60 121.0(6) . . ?
Cl31 C3 Cl32 110.7(5) . . ?

loop_
_geom_bond_atom_site_label_1
_geom_bond_atom_site_label_2
_geom_bond_distance
_geom_bond_site_symmetry_2
_geom_bond_publ_flag
Ru1 N3 2.038(4) . ?
Ru1 N1 2.141(4) . ?
Ru1 N2 2.144(4) . ?
Ru1 S2 2.325(2) . ?
Ru1 S1 2.348(2) . ?
Ru1 P1 2.3739(14) . ?
S1 C10 1.765(6) . ?
S1 C1 1.802(6) . ?
S2 C2 1.680(10) . ?
S2 C20 1.775(6) . ?
P1 C40 1.813(5) . ?
P1 C50 1.824(5) . ?
P1 C60 1.841(6) . ?
N1 C15 1.466(7) . ?
N1 C16 1.515(6) . ?
N2 C25 1.461(7) . ?
N2 C26 1.511(6) . ?
N3 C35 1.327(7) . ?
N3 C31 1.339(7) . ?
C10 C15 1.356(8) . ?
C10 C11 1.387(8) . ?
C11 C12 1.372(10) . ?
C12 C13 1.370(10) . ?
C13 C14 1.371(9) . ?
C14 C15 1.404(8) . ?
C16 C31 1.473(7) . ?
C20 C21 1.384(8) . ?
C20 C25 1.387(8) . ?
C21 C22 1.346(10) . ?
C22 C23 1.355(11) . ?
C23 C24 1.383(9) . ?
C24 C25 1.352(8) . ?
C26 C35 1.493(8) . ?
C31 C32 1.379(7) . ?
C32 C33 1.379(9) . ?
C33 C34 1.397(10) . ?
C34 C35 1.372(8) . ?
C40 C45 1.377(8) . ?
C40 C41 1.384(8) . ?
C41 C42 1.379(8) . ?
C42 C43 1.398(11) . ?
C43 C44 1.339(11) . ?
C44 C45 1.388(10) . ?
C50 C51 1.378(8) . ?
C50 C55 1.390(8) . ?
C51 C52 1.381(8) . ?
C52 C53 1.360(10) . ?
C53 C54 1.340(11) . ?
C54 C55 1.386(9) . ?
C60 C61 1.378(7) . ?
C60 C65 1.400(7) . ?
C61 C62 1.383(8) . ?
C62 C63 1.372(9) . ?
C63 C64 1.375(9) . ?
C64 C65 1.381(8) . ?
C3 Cl31 1.723(10) . ?
C3 Cl32 1.737(9) . ?
